data_4306526
loop_
_publ_author_name
'Michael J. Zdilla'
'Atul K. Verma'
'Sonny C. Lee'

_publ_contact_author_address
;                                                                               
 Department of Chemistry
 University of Waterloo
 200 University Avenue West
 Waterloo, Ontario  N2L 3G1
 CANADA  
;
_publ_contact_author_email sclee@uwaterloo.ca
_publ_contact_author_fax 519-746-0435
_publ_contact_author_name 'Sonny C. Lee'
_publ_contact_author_phone '519-885-1211 x37501'
_publ_section_title
;
Reactivity of a Sterically Hindered Fe(II) Thiolate Dimer with Amines and
Hydrazines
;
_journal_name_full 'Inorganic Chemistry'
_journal_page_first 11382
_journal_page_last 11390
_journal_paper_doi 10.1021/ic801349y
_journal_volume 47
_journal_year 2008
_chemical_compound_source 'Synthesis, S. C. Lee Lab'
_chemical_formula_moiety '(Fe 2+)(S C24 H17 1-)2 (N C4 H11)2, (C7 H8)'
_chemical_formula_structural '[(Fe)(SC24H17)2(NC4H11)2], (C7H8)'
_chemical_formula_sum 'C56 H56 Fe N2 S2'
_chemical_formula_weight 877.00
_chemical_melting_point ?
_chemical_name_common 't-butly amine adduct, (2 . C7H8)'
_chemical_name_systematic
; 
 ? 
;
_space_group_IT_number 61
_symmetry_cell_setting orthorhombic
_symmetry_space_group_name_Hall '-P 2ac 2ab'
_symmetry_space_group_name_H-M 'P b c a'
_atom_sites_solution_hydrogens geom
_atom_sites_solution_primary direct
_atom_sites_solution_secondary difmap
_audit_creation_method SHELXL-97
_cell_angle_alpha 90.00
_cell_angle_beta 90.00
_cell_angle_gamma 90.00
_cell_formula_units_Z 8
_cell_length_a 12.229(2)
_cell_length_b 20.175(4)
_cell_length_c 43.619(9)
_cell_measurement_reflns_used 18750
_cell_measurement_temperature 200(2)
_cell_measurement_theta_max 21.42
_cell_measurement_theta_min 1.91
_cell_volume 10762(4)
_computing_cell_refinement DENZO-SMN
_computing_data_collection 'NONIUS COLLECT'
_computing_data_reduction 'DENZO-SMN, Platon, Siemens SHELXTL'
_computing_molecular_graphics 'Siemens SHELXTL'
_computing_publication_material 'CIFTAB, Siemens SHELXTL'
_computing_structure_refinement 'Siemens SHELXTL'
_computing_structure_solution 'Siemens SHELXTL'
_diffrn_ambient_temperature 200(2)
_diffrn_measured_fraction_theta_full 0.983
_diffrn_measured_fraction_theta_max 0.983
_diffrn_measurement_device_type 'Nonius KappaCCD'
_diffrn_measurement_method '\w scans'
_diffrn_radiation_monochromator graphite
_diffrn_radiation_source 'fine-focus sealed tube'
_diffrn_radiation_type MoK\a
_diffrn_radiation_wavelength 0.71073
_diffrn_reflns_av_R_equivalents 0.1210
_diffrn_reflns_av_sigmaI/netI 0.1137
_diffrn_reflns_limit_h_max 12
_diffrn_reflns_limit_h_min 0
_diffrn_reflns_limit_k_max 20
_diffrn_reflns_limit_k_min 0
_diffrn_reflns_limit_l_max 44
_diffrn_reflns_limit_l_min 0
_diffrn_reflns_number 18750
_diffrn_reflns_theta_full 21.42
_diffrn_reflns_theta_max 21.42
_diffrn_reflns_theta_min 1.91
_diffrn_standards_number 0
_exptl_absorpt_coefficient_mu 0.392
_exptl_absorpt_correction_type none
_exptl_crystal_colour yellow
_exptl_crystal_density_diffrn 1.083
_exptl_crystal_density_method 'not measured'
_exptl_crystal_description plate
_exptl_crystal_F_000 3712
_exptl_crystal_size_max 0.40
_exptl_crystal_size_mid 0.22
_exptl_crystal_size_min 0.03
_platon_squeeze_details
; 
Disordered Toluene removed.  Expected # electrons = 400
;
_refine_diff_density_max 1.919
_refine_diff_density_min -0.464
_refine_diff_density_rms 0.092
_refine_ls_extinction_method none
_refine_ls_goodness_of_fit_ref 1.046
_refine_ls_hydrogen_treatment mixed
_refine_ls_matrix_type full
_refine_ls_number_parameters 557
_refine_ls_number_reflns 6018
_refine_ls_number_restraints 0
_refine_ls_restrained_S_all 1.046
_refine_ls_R_factor_all 0.1436
_refine_ls_R_factor_gt 0.0976
_refine_ls_shift/su_max 0.000
_refine_ls_shift/su_mean 0.000
_refine_ls_structure_factor_coef Fsqd
_refine_ls_weighting_details 'calc w=1/[\s^2^(Fo^2^)+(0.1575P)^2^+0.0000P] where P=(Fo^2^+2Fc^2^)/3'
_refine_ls_weighting_scheme calc
_refine_ls_wR_factor_gt 0.2397
_refine_ls_wR_factor_ref 0.2638
_reflns_number_gt 3710
_reflns_number_total 6018
_reflns_threshold_expression >2sigma(I)
_cod_data_source_file ic801349y_si_002_3.cif
_cod_data_source_block 2_c7h8
_cod_depositor_comments
;
The following automatic conversions were performed:

'_chemical_melting_point' value 'not determined' was changed to '?' -
the value is undefined or not given.

Automatic conversion script
Id: cif_fix_values 1646 2011-03-28 12:23:43Z adriana 
;
_cod_original_cell_volume 10761(4)
_cod_database_code 4306526

loop_
_symmetry_equiv_pos_as_xyz
'x, y, z'
'-x+1/2, -y, z+1/2'
'-x, y+1/2, -z+1/2'
'x+1/2, -y+1/2, -z'
'-x, -y, -z'
'x-1/2, y, -z-1/2'
'x, -y-1/2, z-1/2'
'-x-1/2, y-1/2, z'

loop_
_atom_site_label
_atom_site_type_symbol
_atom_site_fract_x
_atom_site_fract_y
_atom_site_fract_z
_atom_site_U_iso_or_equiv
_atom_site_adp_type
_atom_site_occupancy
_atom_site_symmetry_multiplicity
_atom_site_calc_flag
_atom_site_refinement_flags
_atom_site_disorder_assembly
_atom_site_disorder_group
Fe1 Fe 0.87533(8) 0.19288(6) 0.10582(3) 0.0458(4) Uani 1 1 d . . .
N1 N 0.9957(4) 0.1328(3) 0.12772(17) 0.0499(19) Uani 1 1 d . . .
H1 H 1.0604 0.1423 0.1179 0.075 Uiso 1 1 calc R . .
H2 H 1.0023 0.1495 0.1472 0.075 Uiso 1 1 calc R . .
N2 N 0.7556(6) 0.1809(4) 0.07141(18) 0.047(2) Uani 1 1 d . . .
H4 H 0.786(6) 0.177(4) 0.0579(19) 0.040 Uiso 1 1 d . . .
H3 H 0.729(6) 0.226(4) 0.0711(18) 0.05(2) Uiso 1 1 d . . .
S1 S 0.77195(16) 0.22538(10) 0.14774(5) 0.0510(6) Uani 1 1 d . . .
S2 S 0.99520(14) 0.26825(10) 0.08331(5) 0.0446(6) Uani 1 1 d . . .
C1 C 0.9945(6) 0.0584(4) 0.1315(2) 0.054(3) Uani 1 1 d . . .
C2 C 1.0020(7) 0.0289(5) 0.0998(2) 0.067(3) Uani 1 1 d . . .
H2A H 0.9395 0.0436 0.0875 0.100 Uiso 1 1 calc R . .
H2B H 1.0014 -0.0196 0.1013 0.100 Uiso 1 1 calc R . .
H2C H 1.0701 0.0434 0.0900 0.100 Uiso 1 1 calc R . .
C3 C 1.0891(7) 0.0379(5) 0.1523(2) 0.066(3) Uani 1 1 d . . .
H3A H 1.0800 0.0584 0.1725 0.099 Uiso 1 1 calc R . .
H3B H 1.1584 0.0525 0.1432 0.099 Uiso 1 1 calc R . .
H3C H 1.0897 -0.0105 0.1545 0.099 Uiso 1 1 calc R . .
C4 C 0.8833(6) 0.0400(4) 0.1460(2) 0.063(3) Uani 1 1 d . . .
H4A H 0.8785 0.0593 0.1666 0.095 Uiso 1 1 calc R . .
H4B H 0.8769 -0.0083 0.1474 0.095 Uiso 1 1 calc R . .
H4C H 0.8239 0.0575 0.1332 0.095 Uiso 1 1 calc R . .
C5 C 0.6567(6) 0.1337(4) 0.0707(2) 0.055(3) Uani 1 1 d . . .
C6 C 0.6018(6) 0.1377(5) 0.1013(2) 0.061(3) Uani 1 1 d . . .
H6A H 0.5773 0.1833 0.1050 0.091 Uiso 1 1 calc R . .
H6B H 0.6536 0.1247 0.1174 0.091 Uiso 1 1 calc R . .
H6C H 0.5387 0.1078 0.1017 0.091 Uiso 1 1 calc R . .
C7 C 0.5806(6) 0.1579(5) 0.0448(2) 0.062(3) Uani 1 1 d . . .
H7A H 0.6188 0.1546 0.0251 0.092 Uiso 1 1 calc R . .
H7B H 0.5599 0.2041 0.0486 0.092 Uiso 1 1 calc R . .
H7C H 0.5147 0.1302 0.0443 0.092 Uiso 1 1 calc R . .
C8 C 0.6970(6) 0.0652(4) 0.0633(2) 0.060(3) Uani 1 1 d . . .
H8A H 0.7321 0.0654 0.0431 0.090 Uiso 1 1 calc R . .
H8B H 0.6351 0.0343 0.0632 0.090 Uiso 1 1 calc R . .
H8C H 0.7500 0.0512 0.0789 0.090 Uiso 1 1 calc R . .
C11 C 0.8356(6) 0.3032(4) 0.1558(2) 0.045(2) Uani 1 1 d . . .
C12 C 0.9165(6) 0.3082(4) 0.1785(2) 0.049(2) Uani 1 1 d . . .
C13 C 0.9653(6) 0.3698(4) 0.1844(2) 0.049(2) Uani 1 1 d . . .
H13A H 1.0199 0.3730 0.1998 0.059 Uiso 1 1 calc R . .
C14 C 0.9356(6) 0.4260(4) 0.1682(2) 0.047(2) Uani 1 1 d . . .
C15 C 0.8570(6) 0.4206(4) 0.1453(2) 0.049(2) Uani 1 1 d . . .
H15A H 0.8375 0.4586 0.1337 0.059 Uiso 1 1 calc R . .
C16 C 0.8061(6) 0.3597(4) 0.1392(2) 0.046(2) Uani 1 1 d . . .
C21 C 1.1010(6) 0.2146(4) 0.0696(2) 0.041(2) Uani 1 1 d . . .
C22 C 1.0848(6) 0.1711(4) 0.0445(2) 0.044(2) Uani 1 1 d . . .
C23 C 1.1594(6) 0.1202(4) 0.03902(19) 0.045(2) Uani 1 1 d . . .
H23A H 1.1479 0.0916 0.0220 0.054 Uiso 1 1 calc R . .
C24 C 1.2517(6) 0.1098(4) 0.0580(2) 0.045(2) Uani 1 1 d . . .
C25 C 1.2718(6) 0.1580(4) 0.08001(18) 0.042(2) Uani 1 1 d . . .
H25A H 1.3373 0.1549 0.0916 0.051 Uiso 1 1 calc R . .
C26 C 1.2017(6) 0.2101(4) 0.0859(2) 0.045(2) Uani 1 1 d . . .
C121 C 0.9567(8) 0.2499(4) 0.1966(2) 0.056(2) Uani 1 1 d . . .
C122 C 0.8887(9) 0.2057(5) 0.2130(2) 0.076(3) Uani 1 1 d . . .
H12A H 0.8115 0.2101 0.2121 0.092 Uiso 1 1 calc R . .
C123 C 0.9357(12) 0.1558(5) 0.2303(3) 0.086(3) Uani 1 1 d . . .
H12B H 0.8899 0.1272 0.2419 0.103 Uiso 1 1 calc R . .
C124 C 1.0455(15) 0.1468(7) 0.2311(3) 0.107(5) Uani 1 1 d . . .
H12C H 1.0757 0.1103 0.2420 0.129 Uiso 1 1 calc R . .
C125 C 1.1130(10) 0.1907(7) 0.2162(3) 0.095(4) Uani 1 1 d . . .
H12D H 1.1901 0.1863 0.2181 0.114 Uiso 1 1 calc R . .
C126 C 1.0699(8) 0.2412(5) 0.1985(2) 0.066(3) Uani 1 1 d . . .
H12E H 1.1173 0.2701 0.1875 0.079 Uiso 1 1 calc R . .
C141 C 0.9848(6) 0.4918(4) 0.1758(2) 0.046(2) Uani 1 1 d . . .
C142 C 1.0955(7) 0.4963(5) 0.1841(2) 0.065(3) Uani 1 1 d . . .
H14A H 1.1396 0.4576 0.1851 0.078 Uiso 1 1 calc R . .
C143 C 1.1403(8) 0.5586(5) 0.1908(2) 0.070(3) Uani 1 1 d . . .
H14B H 1.2156 0.5617 0.1960 0.084 Uiso 1 1 calc R . .
C144 C 1.0774(9) 0.6158(5) 0.1902(2) 0.071(3) Uani 1 1 d . . .
H14C H 1.1091 0.6574 0.1951 0.085 Uiso 1 1 calc R . .
C145 C 0.9681(8) 0.6118(4) 0.1822(2) 0.061(3) Uani 1 1 d . . .
H14D H 0.9235 0.6503 0.1816 0.073 Uiso 1 1 calc R . .
C146 C 0.9249(7) 0.5494(5) 0.1751(2) 0.066(3) Uani 1 1 d . . .
H14E H 0.8500 0.5467 0.1694 0.079 Uiso 1 1 calc R . .
C161 C 0.7249(6) 0.3577(4) 0.1132(2) 0.046(2) Uani 1 1 d . . .
C162 C 0.6179(7) 0.3394(4) 0.1175(2) 0.054(2) Uani 1 1 d . . .
H16A H 0.5929 0.3289 0.1375 0.064 Uiso 1 1 calc R . .
C163 C 0.5460(7) 0.3359(4) 0.0932(3) 0.062(3) Uani 1 1 d . . .
H16B H 0.4720 0.3237 0.0965 0.075 Uiso 1 1 calc R . .
C164 C 0.5821(9) 0.3504(5) 0.0638(3) 0.072(3) Uani 1 1 d . . .
H16C H 0.5336 0.3467 0.0469 0.086 Uiso 1 1 calc R . .
C165 C 0.6898(8) 0.3703(5) 0.0593(2) 0.069(3) Uani 1 1 d . . .
H16D H 0.7146 0.3816 0.0393 0.082 Uiso 1 1 calc R . .
C166 C 0.7606(7) 0.3736(4) 0.0839(2) 0.058(2) Uani 1 1 d . . .
H16E H 0.8343 0.3868 0.0807 0.070 Uiso 1 1 calc R . .
C221 C 0.9901(6) 0.1755(4) 0.02387(19) 0.042(2) Uani 1 1 d . . .
C222 C 0.9542(7) 0.2363(5) 0.0112(2) 0.060(3) Uani 1 1 d . . .
H22A H 0.9910 0.2760 0.0166 0.072 Uiso 1 1 calc R . .
C223 C 0.8665(7) 0.2396(6) -0.0091(2) 0.072(3) Uani 1 1 d . . .
H22B H 0.8429 0.2812 -0.0168 0.087 Uiso 1 1 calc R . .
C224 C 0.8131(7) 0.1812(6) -0.0180(2) 0.069(3) Uani 1 1 d . . .
H22C H 0.7522 0.1834 -0.0315 0.083 Uiso 1 1 calc R . .
C225 C 0.8485(7) 0.1209(6) -0.0074(2) 0.066(3) Uani 1 1 d . . .
H22D H 0.8150 0.0810 -0.0141 0.079 Uiso 1 1 calc R . .
C226 C 0.9353(6) 0.1191(4) 0.0138(2) 0.053(2) Uani 1 1 d . . .
H22E H 0.9577 0.0773 0.0216 0.063 Uiso 1 1 calc R . .
C241 C 1.3212(6) 0.0520(4) 0.0546(2) 0.042(2) Uani 1 1 d . . .
C242 C 1.3452(6) 0.0244(4) 0.0256(2) 0.058(3) Uani 1 1 d . . .
H24A H 1.3183 0.0454 0.0076 0.070 Uiso 1 1 calc R . .
C243 C 1.4092(7) -0.0344(4) 0.0229(3) 0.057(2) Uani 1 1 d . . .
H24B H 1.4232 -0.0529 0.0033 0.069 Uiso 1 1 calc R . .
C244 C 1.4501(7) -0.0640(5) 0.0485(3) 0.065(3) Uani 1 1 d . . .
H24C H 1.4947 -0.1023 0.0465 0.078 Uiso 1 1 calc R . .
C245 C 1.4271(6) -0.0384(4) 0.0779(3) 0.059(3) Uani 1 1 d . . .
H24D H 1.4532 -0.0602 0.0958 0.070 Uiso 1 1 calc R . .
C246 C 1.3655(6) 0.0195(4) 0.0803(2) 0.051(2) Uani 1 1 d . . .
H24E H 1.3529 0.0377 0.1000 0.061 Uiso 1 1 calc R . .
C261 C 1.2345(6) 0.2573(4) 0.1107(2) 0.044(2) Uani 1 1 d . . .
C262 C 1.2844(6) 0.2352(4) 0.1374(2) 0.055(2) Uani 1 1 d . . .
H26A H 1.2910 0.1890 0.1413 0.066 Uiso 1 1 calc R . .
C263 C 1.3249(7) 0.2810(5) 0.1585(2) 0.060(3) Uani 1 1 d . . .
H26B H 1.3609 0.2653 0.1764 0.072 Uiso 1 1 calc R . .
C264 C 1.3143(7) 0.3481(5) 0.1543(2) 0.063(3) Uani 1 1 d . . .
H26C H 1.3414 0.3784 0.1691 0.076 Uiso 1 1 calc R . .
C265 C 1.2636(6) 0.3705(4) 0.1280(2) 0.055(2) Uani 1 1 d . . .
H26D H 1.2556 0.4169 0.1250 0.066 Uiso 1 1 calc R . .
C266 C 1.2238(6) 0.3273(4) 0.1059(2) 0.049(2) Uani 1 1 d . . .
H26E H 1.1900 0.3438 0.0879 0.059 Uiso 1 1 calc R . .
C1S C 0.4496 0.4177 0.2309 0.040 Uiso 0.00 1 d P . .
C2S C 0.5432 0.4353 0.2193 0.040 Uiso 0.00 1 d P . .
H2SA H 0.5586 0.4814 0.2182 0.040 Uiso 0.00 1 d P . .
C3S C 0.6230 0.3917 0.2082 0.040 Uiso 0.00 1 d P . .
H3SA H 0.6899 0.4045 0.1988 0.040 Uiso 0.00 1 d P . .
C4S C 0.5860 0.3208 0.2135 0.040 Uiso 0.00 1 d P . .
H4SA H 0.6264 0.2821 0.2085 0.040 Uiso 0.00 1 d P . .
C5S C 0.4666 0.3225 0.2290 0.040 Uiso 0.00 1 d P . .
H5SA H 0.4496 0.2798 0.2368 0.040 Uiso 0.00 1 d P . .
C6S C 0.4078 0.3514 0.2330 0.040 Uiso 0.00 1 d P . .
H6SA H 0.3346 0.3391 0.2375 0.040 Uiso 0.00 1 d P . .
C7S C 0.3569 0.4535 0.2423 0.040 Uiso 0.00 1 d P . .
H7SA H 0.3281 0.4824 0.2262 0.040 Uiso 0.00 1 d P . .
H7SB H 0.3790 0.4803 0.2600 0.040 Uiso 0.00 1 d P . .
H7SC H 0.3000 0.4220 0.2487 0.040 Uiso 0.00 1 d P . .

loop_
_atom_site_aniso_label
_atom_site_aniso_U_11
_atom_site_aniso_U_22
_atom_site_aniso_U_33
_atom_site_aniso_U_23
_atom_site_aniso_U_13
_atom_site_aniso_U_12
Fe1 0.0451(7) 0.0365(8) 0.0559(9) -0.0014(6) 0.0007(6) -0.0028(5)
N1 0.043(4) 0.037(4) 0.069(5) 0.008(4) -0.002(3) 0.003(3)
N2 0.040(4) 0.051(5) 0.050(6) 0.002(4) 0.008(3) -0.007(4)
S1 0.0565(13) 0.0377(13) 0.0587(16) -0.0047(12) 0.0060(11) -0.0060(10)
S2 0.0385(12) 0.0294(12) 0.0659(16) 0.0002(11) 0.0020(10) -0.0005(9)
C1 0.046(5) 0.035(5) 0.082(8) 0.005(5) 0.002(5) -0.005(4)
C2 0.083(6) 0.052(6) 0.066(8) -0.009(5) 0.020(5) 0.007(5)
C3 0.066(6) 0.055(6) 0.076(7) 0.004(5) -0.004(5) 0.022(5)
C4 0.073(6) 0.047(6) 0.069(7) 0.010(5) 0.004(5) -0.009(4)
C5 0.051(5) 0.053(6) 0.060(7) -0.017(5) 0.006(5) -0.012(4)
C6 0.055(5) 0.071(7) 0.056(7) -0.005(5) 0.005(5) -0.018(4)
C7 0.049(5) 0.059(6) 0.076(7) -0.001(5) -0.023(5) 0.001(4)
C8 0.048(5) 0.052(6) 0.080(7) -0.004(5) -0.002(5) -0.004(4)
C11 0.052(5) 0.029(5) 0.055(6) -0.007(4) 0.001(5) -0.001(4)
C12 0.056(5) 0.040(6) 0.050(6) -0.014(5) -0.002(5) 0.000(4)
C13 0.053(5) 0.052(6) 0.042(6) -0.005(5) -0.008(4) 0.001(4)
C14 0.037(5) 0.039(5) 0.066(7) -0.001(5) -0.003(4) -0.008(4)
C15 0.051(5) 0.039(6) 0.058(6) 0.007(5) 0.000(5) 0.001(4)
C16 0.044(5) 0.034(5) 0.061(6) -0.001(5) 0.014(4) -0.005(4)
C21 0.034(5) 0.036(5) 0.053(6) 0.012(4) 0.006(4) 0.000(3)
C22 0.040(5) 0.041(5) 0.050(6) -0.002(5) 0.008(4) 0.002(4)
C23 0.052(5) 0.041(5) 0.041(6) 0.009(4) 0.011(4) -0.001(4)
C24 0.045(5) 0.028(5) 0.063(6) 0.006(5) 0.006(5) -0.002(4)
C25 0.042(5) 0.042(5) 0.042(5) -0.003(5) -0.007(4) 0.001(4)
C26 0.051(5) 0.027(5) 0.057(6) 0.001(4) 0.010(5) -0.001(4)
C121 0.089(7) 0.040(6) 0.038(6) -0.015(5) -0.007(5) 0.005(5)
C122 0.109(8) 0.061(7) 0.059(7) 0.002(6) -0.013(6) -0.006(6)
C123 0.141(11) 0.046(7) 0.070(8) 0.014(6) -0.002(7) 0.004(7)
C124 0.165(14) 0.068(9) 0.089(10) -0.019(8) -0.035(10) 0.057(10)
C125 0.101(9) 0.073(9) 0.112(11) -0.018(8) -0.012(8) 0.034(8)
C126 0.079(7) 0.051(6) 0.067(7) 0.005(5) -0.016(5) 0.017(5)
C141 0.057(5) 0.037(5) 0.045(6) 0.005(4) -0.006(4) 0.002(4)
C142 0.060(6) 0.058(7) 0.078(8) -0.019(6) -0.006(5) 0.003(5)
C143 0.070(6) 0.076(8) 0.064(7) -0.030(6) 0.004(5) -0.017(6)
C144 0.101(8) 0.042(6) 0.070(8) -0.006(5) 0.011(6) 0.003(6)
C145 0.075(7) 0.036(6) 0.073(7) 0.003(5) -0.020(5) 0.001(5)
C146 0.069(6) 0.061(7) 0.067(7) 0.007(6) -0.020(5) -0.008(5)
C161 0.040(5) 0.038(5) 0.060(7) -0.009(5) -0.008(5) 0.004(4)
C162 0.050(6) 0.050(6) 0.061(7) -0.013(5) -0.014(5) 0.002(4)
C163 0.056(6) 0.048(6) 0.083(9) 0.007(6) 0.009(6) -0.005(4)
C164 0.082(8) 0.052(6) 0.082(9) -0.019(6) -0.040(7) 0.018(5)
C165 0.078(7) 0.064(7) 0.064(7) 0.005(5) -0.012(6) -0.005(5)
C166 0.054(6) 0.065(7) 0.055(7) 0.007(5) -0.010(5) 0.003(4)
C221 0.040(5) 0.047(6) 0.039(5) 0.000(4) 0.006(4) 0.004(4)
C222 0.055(5) 0.065(7) 0.060(7) 0.010(5) 0.013(5) 0.002(5)
C223 0.064(6) 0.081(8) 0.073(8) 0.016(6) -0.013(6) 0.021(6)
C224 0.049(6) 0.095(9) 0.065(7) 0.006(7) -0.003(5) 0.007(6)
C225 0.050(6) 0.083(8) 0.065(7) -0.006(6) -0.008(5) -0.008(5)
C226 0.046(5) 0.058(6) 0.054(6) -0.012(5) 0.006(5) -0.007(4)
C241 0.032(4) 0.038(5) 0.055(6) 0.002(5) -0.006(4) -0.004(4)
C242 0.049(5) 0.040(6) 0.085(8) -0.001(5) -0.019(5) 0.000(4)
C243 0.066(6) 0.039(6) 0.068(8) -0.005(5) 0.010(5) 0.003(5)
C244 0.058(6) 0.041(6) 0.097(9) -0.015(7) 0.020(6) -0.014(5)
C245 0.042(5) 0.037(6) 0.097(9) 0.019(6) -0.003(5) -0.011(4)
C246 0.045(5) 0.037(5) 0.071(7) -0.004(5) 0.004(5) -0.007(4)
C261 0.036(4) 0.041(5) 0.055(6) -0.004(5) -0.004(4) 0.002(4)
C262 0.073(6) 0.024(5) 0.068(7) 0.000(5) -0.026(5) 0.001(4)
C263 0.076(6) 0.057(7) 0.047(6) 0.006(5) -0.006(5) -0.006(5)
C264 0.078(6) 0.052(7) 0.060(7) -0.010(5) -0.007(6) -0.018(5)
C265 0.057(5) 0.038(5) 0.071(7) -0.001(5) -0.013(5) -0.004(4)
C266 0.045(5) 0.044(6) 0.058(6) 0.003(5) 0.005(4) 0.000(4)

loop_
_atom_type_symbol
_atom_type_description
_atom_type_scat_dispersion_real
_atom_type_scat_dispersion_imag
_atom_type_scat_source
C C 0.0033 0.0016 'International Tables Vol C Tables 4.2.6.8 and 6.1.1.4'
H H 0.0000 0.0000 'International Tables Vol C Tables 4.2.6.8 and 6.1.1.4'
N N 0.0061 0.0033 'International Tables Vol C Tables 4.2.6.8 and 6.1.1.4'
S S 0.1246 0.1234 'International Tables Vol C Tables 4.2.6.8 and 6.1.1.4'
Fe Fe 0.3463 0.8444 'International Tables Vol C Tables 4.2.6.8 and 6.1.1.4'

loop_
_geom_angle_atom_site_label_1
_geom_angle_atom_site_label_2
_geom_angle_atom_site_label_3
_geom_angle
_geom_angle_site_symmetry_1
_geom_angle_site_symmetry_3
_geom_angle_publ_flag
N2 Fe1 N1 137.0(3) . . ?
N2 Fe1 S1 102.4(2) . . ?
N1 Fe1 S1 100.6(2) . . ?
N2 Fe1 S2 102.2(2) . . ?
N1 Fe1 S2 97.23(18) . . ?
S1 Fe1 S2 119.42(9) . . ?
C1 N1 Fe1 127.4(5) . . ?
C5 N2 Fe1 129.0(6) . . ?
C11 S1 Fe1 99.6(3) . . ?
C21 S2 Fe1 101.6(2) . . ?
C2 C1 N1 107.1(7) . . ?
C2 C1 C3 113.0(7) . . ?
N1 C1 C3 109.0(7) . . ?
C2 C1 C4 109.6(7) . . ?
N1 C1 C4 106.9(6) . . ?
C3 C1 C4 111.0(8) . . ?
C6 C5 C8 112.9(8) . . ?
C6 C5 N2 107.6(7) . . ?
C8 C5 N2 108.4(6) . . ?
C6 C5 C7 111.5(7) . . ?
C8 C5 C7 109.3(7) . . ?
N2 C5 C7 107.0(7) . . ?
C16 C11 C12 119.3(7) . . ?
C16 C11 S1 120.1(6) . . ?
C12 C11 S1 120.6(6) . . ?
C11 C12 C13 119.5(8) . . ?
C11 C12 C121 123.2(7) . . ?
C13 C12 C121 117.3(8) . . ?
C14 C13 C12 121.4(8) . . ?
C13 C14 C15 118.9(7) . . ?
C13 C14 C141 120.6(8) . . ?
C15 C14 C141 120.4(8) . . ?
C14 C15 C16 120.8(8) . . ?
C11 C16 C15 120.0(8) . . ?
C11 C16 C161 122.5(7) . . ?
C15 C16 C161 117.3(8) . . ?
C22 C21 C26 117.8(7) . . ?
C22 C21 S2 122.2(6) . . ?
C26 C21 S2 119.7(6) . . ?
C23 C22 C21 119.9(7) . . ?
C23 C22 C221 117.0(8) . . ?
C21 C22 C221 123.0(7) . . ?
C22 C23 C24 122.0(8) . . ?
C25 C24 C23 116.3(7) . . ?
C25 C24 C241 122.0(8) . . ?
C23 C24 C241 121.7(8) . . ?
C26 C25 C24 123.6(7) . . ?
C25 C26 C21 119.4(8) . . ?
C25 C26 C261 117.0(7) . . ?
C21 C26 C261 123.5(7) . . ?
C126 C121 C122 118.4(9) . . ?
C126 C121 C12 117.0(8) . . ?
C122 C121 C12 124.6(9) . . ?
C123 C122 C121 119.4(10) . . ?
C124 C123 C122 121.5(12) . . ?
C123 C124 C125 119.7(12) . . ?
C124 C125 C126 120.7(11) . . ?
C125 C126 C121 120.1(10) . . ?
C146 C141 C142 117.8(8) . . ?
C146 C141 C14 122.1(7) . . ?
C142 C141 C14 120.1(7) . . ?
C143 C142 C141 119.2(9) . . ?
C144 C143 C142 121.7(9) . . ?
C145 C144 C143 119.5(9) . . ?
C144 C145 C146 118.3(9) . . ?
C141 C146 C145 123.6(8) . . ?
C162 C161 C166 119.1(8) . . ?
C162 C161 C16 122.3(8) . . ?
C166 C161 C16 118.6(7) . . ?
C161 C162 C163 121.1(9) . . ?
C162 C163 C164 119.8(9) . . ?
C163 C164 C165 119.6(9) . . ?
C166 C165 C164 119.8(10) . . ?
C165 C166 C161 120.6(8) . . ?
C226 C221 C222 115.8(8) . . ?
C226 C221 C22 121.6(8) . . ?
C222 C221 C22 122.5(8) . . ?
C223 C222 C221 122.0(9) . . ?
C222 C223 C224 119.7(9) . . ?
C225 C224 C223 120.2(9) . . ?
C224 C225 C226 118.8(9) . . ?
C221 C226 C225 123.4(9) . . ?
C246 C241 C242 116.7(8) . . ?
C246 C241 C24 121.3(8) . . ?
C242 C241 C24 122.0(8) . . ?
C241 C242 C243 121.1(9) . . ?
C244 C243 C242 119.9(9) . . ?
C243 C244 C245 120.8(9) . . ?
C246 C245 C244 118.8(9) . . ?
C245 C246 C241 122.7(9) . . ?
C262 C261 C266 118.6(8) . . ?
C262 C261 C26 121.2(7) . . ?
C266 C261 C26 119.9(8) . . ?
C261 C262 C263 119.7(8) . . ?
C264 C263 C262 122.2(9) . . ?
C263 C264 C265 118.5(8) . . ?
C264 C265 C266 121.9(8) . . ?
C265 C266 C261 119.1(8) . . ?
C2S C1S C6S 126.4 . . ?
C2S C1S C7S 133.9 . . ?
C6S C1S C7S 99.5 . . ?
C2S C1S C5S 99.3 . . ?
C6S C1S C5S 27.7 . . ?
C7S C1S C5S 126.8 . . ?
C1S C2S C3S 125.1 . . ?
C2S C3S C4S 109.4 . . ?
C3S C4S C5S 108.3 . . ?
C6S C5S C4S 141.5 . . ?
C6S C5S C1S 45.2 . . ?
C4S C5S C1S 97.8 . . ?
C5S C6S C1S 107.1 . . ?

loop_
_geom_bond_atom_site_label_1
_geom_bond_atom_site_label_2
_geom_bond_distance
_geom_bond_site_symmetry_2
_geom_bond_publ_flag
Fe1 N2 2.111(8) . ?
Fe1 N1 2.133(6) . ?
Fe1 S1 2.317(3) . ?
Fe1 S2 2.329(2) . ?
N1 C1 1.510(10) . ?
N2 C5 1.540(10) . ?
S1 C11 1.788(8) . ?
S2 C21 1.789(8) . ?
C1 C2 1.506(13) . ?
C1 C3 1.527(12) . ?
C1 C4 1.545(11) . ?
C5 C6 1.496(12) . ?
C5 C8 1.503(11) . ?
C5 C7 1.543(12) . ?
C11 C16 1.398(11) . ?
C11 C12 1.402(11) . ?
C12 C13 1.403(11) . ?
C12 C121 1.500(12) . ?
C13 C14 1.383(11) . ?
C14 C15 1.391(11) . ?
C14 C141 1.494(11) . ?
C15 C16 1.402(11) . ?
C16 C161 1.507(11) . ?
C21 C22 1.416(11) . ?
C21 C26 1.427(11) . ?
C22 C23 1.394(11) . ?
C22 C221 1.471(11) . ?
C23 C24 1.415(11) . ?
C24 C25 1.388(11) . ?
C24 C241 1.452(11) . ?
C25 C26 1.381(10) . ?
C26 C261 1.494(11) . ?
C121 C126 1.397(12) . ?
C121 C122 1.413(13) . ?
C122 C123 1.383(14) . ?
C123 C124 1.356(16) . ?
C124 C125 1.374(17) . ?
C125 C126 1.384(15) . ?
C141 C146 1.373(12) . ?
C141 C142 1.405(10) . ?
C142 C143 1.402(12) . ?
C143 C144 1.388(13) . ?
C144 C145 1.383(12) . ?
C145 C146 1.400(12) . ?
C161 C162 1.372(10) . ?
C161 C166 1.390(12) . ?
C162 C163 1.381(13) . ?
C163 C164 1.385(14) . ?
C164 C165 1.392(13) . ?
C165 C166 1.381(12) . ?
C221 C226 1.391(11) . ?
C221 C222 1.416(12) . ?
C222 C223 1.391(12) . ?
C223 C224 1.402(14) . ?
C224 C225 1.374(13) . ?
C225 C226 1.406(12) . ?
C241 C246 1.407(11) . ?
C241 C242 1.411(12) . ?
C242 C243 1.427(12) . ?
C243 C244 1.361(13) . ?
C244 C245 1.412(13) . ?
C245 C246 1.392(11) . ?
C261 C262 1.390(11) . ?
C261 C266 1.432(11) . ?
C262 C263 1.395(12) . ?
C263 C264 1.372(12) . ?
C264 C265 1.377(12) . ?
C265 C266 1.390(11) . ?
C1S C2S 1.3006 . ?
C1S C6S 1.4336 . ?
C1S C7S 1.4350 . ?
C1S C5S 1.9326 . ?
C2S C3S 1.3999 . ?
C3S C4S 1.5177 . ?
C4S C5S 1.6106 . ?
C5S C6S 0.9414 . ?

loop_
_geom_torsion_atom_site_label_1
_geom_torsion_atom_site_label_2
_geom_torsion_atom_site_label_3
_geom_torsion_atom_site_label_4
_geom_torsion
_geom_torsion_site_symmetry_1
_geom_torsion_site_symmetry_2
_geom_torsion_site_symmetry_3
_geom_torsion_site_symmetry_4
_geom_torsion_publ_flag
N2 Fe1 N1 C1 -25.6(9) . . . . ?
S1 Fe1 N1 C1 95.8(7) . . . . ?
S2 Fe1 N1 C1 -142.3(7) . . . . ?
N1 Fe1 N2 C5 60.4(8) . . . . ?
S1 Fe1 N2 C5 -60.5(7) . . . . ?
S2 Fe1 N2 C5 175.3(7) . . . . ?
N2 Fe1 S1 C11 -121.8(4) . . . . ?
N1 Fe1 S1 C11 94.8(3) . . . . ?
S2 Fe1 S1 C11 -9.9(3) . . . . ?
N2 Fe1 S2 C21 -99.1(4) . . . . ?
N1 Fe1 S2 C21 42.4(4) . . . . ?
S1 Fe1 S2 C21 148.9(3) . . . . ?
Fe1 N1 C1 C2 64.9(8) . . . . ?
Fe1 N1 C1 C3 -172.5(6) . . . . ?
Fe1 N1 C1 C4 -52.4(10) . . . . ?
Fe1 N2 C5 C6 45.5(10) . . . . ?
Fe1 N2 C5 C8 -76.9(9) . . . . ?
Fe1 N2 C5 C7 165.3(6) . . . . ?
Fe1 S1 C11 C16 81.8(6) . . . . ?
Fe1 S1 C11 C12 -97.2(7) . . . . ?
C16 C11 C12 C13 0.9(12) . . . . ?
S1 C11 C12 C13 179.9(6) . . . . ?
C16 C11 C12 C121 -177.4(8) . . . . ?
S1 C11 C12 C121 1.5(11) . . . . ?
C11 C12 C13 C14 -0.2(12) . . . . ?
C121 C12 C13 C14 178.2(8) . . . . ?
C12 C13 C14 C15 -1.1(12) . . . . ?
C12 C13 C14 C141 177.1(8) . . . . ?
C13 C14 C15 C16 1.8(12) . . . . ?
C141 C14 C15 C16 -176.5(7) . . . . ?
C12 C11 C16 C15 -0.3(12) . . . . ?
S1 C11 C16 C15 -179.2(6) . . . . ?
C12 C11 C16 C161 176.3(7) . . . . ?
S1 C11 C16 C161 -2.7(11) . . . . ?
C14 C15 C16 C11 -1.1(12) . . . . ?
C14 C15 C16 C161 -177.8(7) . . . . ?
Fe1 S2 C21 C22 70.6(7) . . . . ?
Fe1 S2 C21 C26 -103.0(6) . . . . ?
C26 C21 C22 C23 8.3(11) . . . . ?
S2 C21 C22 C23 -165.5(6) . . . . ?
C26 C21 C22 C221 -173.3(7) . . . . ?
S2 C21 C22 C221 13.0(11) . . . . ?
C21 C22 C23 C24 0.6(12) . . . . ?
C221 C22 C23 C24 -178.0(7) . . . . ?
C22 C23 C24 C25 -8.0(11) . . . . ?
C22 C23 C24 C241 172.0(7) . . . . ?
C23 C24 C25 C26 6.6(12) . . . . ?
C241 C24 C25 C26 -173.3(8) . . . . ?
C24 C25 C26 C21 2.2(12) . . . . ?
C24 C25 C26 C261 179.2(7) . . . . ?
C22 C21 C26 C25 -9.6(11) . . . . ?
S2 C21 C26 C25 164.3(6) . . . . ?
C22 C21 C26 C261 173.5(7) . . . . ?
S2 C21 C26 C261 -12.6(10) . . . . ?
C11 C12 C121 C126 130.3(9) . . . . ?
C13 C12 C121 C126 -48.1(11) . . . . ?
C11 C12 C121 C122 -52.9(12) . . . . ?
C13 C12 C121 C122 128.7(9) . . . . ?
C126 C121 C122 C123 0.4(13) . . . . ?
C12 C121 C122 C123 -176.4(9) . . . . ?
C121 C122 C123 C124 -2.4(16) . . . . ?
C122 C123 C124 C125 4.6(18) . . . . ?
C123 C124 C125 C126 -4.7(19) . . . . ?
C124 C125 C126 C121 2.8(17) . . . . ?
C122 C121 C126 C125 -0.6(14) . . . . ?
C12 C121 C126 C125 176.4(9) . . . . ?
C13 C14 C141 C146 -141.9(9) . . . . ?
C15 C14 C141 C146 36.3(13) . . . . ?
C13 C14 C141 C142 37.9(12) . . . . ?
C15 C14 C141 C142 -143.8(8) . . . . ?
C146 C141 C142 C143 -0.7(13) . . . . ?
C14 C141 C142 C143 179.4(9) . . . . ?
C141 C142 C143 C144 1.3(15) . . . . ?
C142 C143 C144 C145 -0.9(15) . . . . ?
C143 C144 C145 C146 0.0(14) . . . . ?
C142 C141 C146 C145 -0.2(14) . . . . ?
C14 C141 C146 C145 179.6(9) . . . . ?
C144 C145 C146 C141 0.6(15) . . . . ?
C11 C16 C161 C162 62.3(11) . . . . ?
C15 C16 C161 C162 -121.1(9) . . . . ?
C11 C16 C161 C166 -116.2(9) . . . . ?
C15 C16 C161 C166 60.4(10) . . . . ?
C166 C161 C162 C163 0.5(13) . . . . ?
C16 C161 C162 C163 -177.9(8) . . . . ?
C161 C162 C163 C164 0.8(14) . . . . ?
C162 C163 C164 C165 -2.0(14) . . . . ?
C163 C164 C165 C166 1.9(14) . . . . ?
C164 C165 C166 C161 -0.6(14) . . . . ?
C162 C161 C166 C165 -0.7(13) . . . . ?
C16 C161 C166 C165 177.9(8) . . . . ?
C23 C22 C221 C226 40.2(11) . . . . ?
C21 C22 C221 C226 -138.3(8) . . . . ?
C23 C22 C221 C222 -134.8(8) . . . . ?
C21 C22 C221 C222 46.7(11) . . . . ?
C226 C221 C222 C223 2.7(12) . . . . ?
C22 C221 C222 C223 178.0(8) . . . . ?
C221 C222 C223 C224 -1.7(14) . . . . ?
C222 C223 C224 C225 -1.4(14) . . . . ?
C223 C224 C225 C226 3.2(14) . . . . ?
C222 C221 C226 C225 -0.8(12) . . . . ?
C22 C221 C226 C225 -176.2(8) . . . . ?
C224 C225 C226 C221 -2.1(13) . . . . ?
C25 C24 C241 C246 38.4(11) . . . . ?
C23 C24 C241 C246 -141.5(8) . . . . ?
C25 C24 C241 C242 -143.4(8) . . . . ?
C23 C24 C241 C242 36.7(11) . . . . ?
C246 C241 C242 C243 1.4(11) . . . . ?
C24 C241 C242 C243 -176.8(7) . . . . ?
C241 C242 C243 C244 -1.5(12) . . . . ?
C242 C243 C244 C245 2.1(13) . . . . ?
C243 C244 C245 C246 -2.7(12) . . . . ?
C244 C245 C246 C241 2.8(11) . . . . ?
C242 C241 C246 C245 -2.2(11) . . . . ?
C24 C241 C246 C245 176.1(7) . . . . ?
C25 C26 C261 C262 -38.5(11) . . . . ?
C21 C26 C261 C262 138.4(8) . . . . ?
C25 C26 C261 C266 135.7(8) . . . . ?
C21 C26 C261 C266 -47.3(11) . . . . ?
C266 C261 C262 C263 -1.4(12) . . . . ?
C26 C261 C262 C263 172.9(7) . . . . ?
C261 C262 C263 C264 2.0(14) . . . . ?
C262 C263 C264 C265 -1.1(14) . . . . ?
C263 C264 C265 C266 -0.4(13) . . . . ?
C264 C265 C266 C261 0.9(12) . . . . ?
C262 C261 C266 C265 0.0(11) . . . . ?
C26 C261 C266 C265 -174.4(7) . . . . ?
C6S C1S C2S C3S -3.8 . . . . ?
C7S C1S C2S C3S -177.6 . . . . ?
C5S C1S C2S C3S 2.6 . . . . ?
C1S C2S C3S C4S -3.1 . . . . ?
C2S C3S C4S C5S 1.7 . . . . ?
C3S C4S C5S C6S 13.6 . . . . ?
C3S C4S C5S C1S -0.4 . . . . ?
C2S C1S C5S C6S -168.8 . . . . ?
C7S C1S C5S C6S 11.3 . . . . ?
C2S C1S C5S C4S -1.1 . . . . ?
C6S C1S C5S C4S 167.7 . . . . ?
C7S C1S C5S C4S 179.1 . . . . ?
C4S C5S C6S C1S -19.7 . . . . ?
C2S C1S C6S C5S 13.7 . . . . ?
C7S C1S C6S C5S -170.8 . . . . ?

loop_
_platon_squeeze_void_nr
_platon_squeeze_void_average_x
_platon_squeeze_void_average_y
_platon_squeeze_void_average_z
_platon_squeeze_void_volume
_platon_squeeze_void_count_electrons
1 -0.008 0.898 0.250 395.6 53.3
2 -0.032 0.398 0.250 395.7 51.0
3 -0.009 0.602 0.750 395.6 52.1
4 -0.033 0.102 0.750 395.7 49.8
5 0.167 0.937 0.069 7.1 0.3
6 0.167 0.563 0.569 7.1 0.3
7 0.333 0.438 0.069 7.1 0.3
8 0.333 0.063 0.569 7.1 0.1
9 0.667 0.937 0.431 7.1 0.5
10 0.667 0.563 0.931 7.1 0.4
11 0.833 0.438 0.431 7.1 0.2
12 0.833 0.063 0.931 7.1 0.4
